data_4062406
_journal_name_full Organometallics
_journal_year 2003
_chemical_formula_sum 'C35 H35 Ta'
_chemical_formula_weight 636.58
_space_group_IT_number 14
_symmetry_cell_setting monoclinic
_symmetry_space_group_name_Hall '-P 2ybc'
_symmetry_space_group_name_H-M 'P 1 21/c 1'
_cell_angle_alpha 90.00
_cell_angle_beta 91.7040(11)
_cell_angle_gamma 90.00
_cell_formula_units_Z 4
_cell_length_a 9.21300(10)
_cell_length_b 30.2980(6)
_cell_length_c 9.5180(2)
_cell_measurement_temperature 110(2)
_cell_volume 2655.64(8)
_diffrn_ambient_temperature 110(2)
_exptl_crystal_density_diffrn 1.592
_cod_original_sg_symbol_H-M 'P 21/c'
_cod_database_code 4062406

loop_
_symmetry_equiv_pos_as_xyz
'x, y, z'
'-x, y+1/2, -z+1/2'
'-x, -y, -z'
'x, -y-1/2, z-1/2'

loop_
_atom_site_label
_atom_site_type_symbol
_atom_site_fract_x
_atom_site_fract_y
_atom_site_fract_z
_atom_site_U_iso_or_equiv
_atom_site_adp_type
_atom_site_occupancy
_atom_site_symmetry_multiplicity
_atom_site_calc_flag
_atom_site_refinement_flags
_atom_site_disorder_assembly
_atom_site_disorder_group
Ta1 Ta 0.265680(16) 0.131447(5) 0.489873(14) 0.01462(8) Uani 1 1 d . . .
C2 C 0.0659(4) 0.09217(14) 0.4576(4) 0.0217(9) Uani 1 1 d . . .
H2A H -0.0104 0.1122 0.4192 0.026 Uiso 1 1 calc R . .
H2B H 0.0848 0.0700 0.3840 0.026 Uiso 1 1 calc R . .
C3 C 0.3416(4) 0.20010(12) 0.4560(4) 0.0176(8) Uani 1 1 d . . .
H3A H 0.2824 0.2138 0.3791 0.021 Uiso 1 1 calc R . .
H3B H 0.3275 0.2176 0.5424 0.021 Uiso 1 1 calc R . .
C4 C 0.2596(4) 0.13068(12) 0.2607(4) 0.0178(9) Uani 1 1 d . . .
H4A H 0.3525 0.1441 0.2329 0.021 Uiso 1 1 calc R . .
H4B H 0.2650 0.0992 0.2341 0.021 Uiso 1 1 calc R . .
C5 C 0.4396(4) 0.08627(13) 0.5484(4) 0.0184(8) Uani 1 1 d . . .
H5A H 0.5160 0.1022 0.6034 0.022 Uiso 1 1 calc R . .
H5B H 0.4015 0.0624 0.6080 0.022 Uiso 1 1 calc R . .
C6 C 0.1458(4) 0.16294(13) 0.6619(4) 0.0194(8) Uani 1 1 d . . .
H6A H 0.1286 0.1948 0.6461 0.023 Uiso 1 1 calc R . .
H6B H 0.0535 0.1478 0.6815 0.023 Uiso 1 1 calc R . .
C7 C 0.0043(4) 0.06828(13) 0.5801(4) 0.0191(9) Uani 1 1 d . . .
C8 C -0.1233(4) 0.08280(14) 0.6424(4) 0.0215(9) Uani 1 1 d . . .
H8 H -0.1724 0.1080 0.6055 0.026 Uiso 1 1 calc R . .
C9 C -0.1789(4) 0.06094(15) 0.7567(4) 0.0251(10) Uani 1 1 d . . .
H9 H -0.2647 0.0715 0.7982 0.030 Uiso 1 1 calc R . .
C10 C -0.1098(4) 0.02360(14) 0.8111(4) 0.0268(10) Uani 1 1 d . . .
H10 H -0.1477 0.0087 0.8897 0.032 Uiso 1 1 calc R . .
C11 C 0.0146(4) 0.00847(14) 0.7493(4) 0.0247(9) Uani 1 1 d . . .
H11 H 0.0626 -0.0170 0.7857 0.030 Uiso 1 1 calc R . .
C12 C 0.0694(4) 0.03015(13) 0.6353(4) 0.0212(9) Uani 1 1 d . . .
H12 H 0.1539 0.0189 0.5930 0.025 Uiso 1 1 calc R . .
C13 C 0.4989(4) 0.20140(12) 0.4192(4) 0.0173(8) Uani 1 1 d . . .
C14 C 0.5445(4) 0.20539(13) 0.2809(4) 0.0202(8) Uani 1 1 d . . .
H14 H 0.4736 0.2079 0.2068 0.024 Uiso 1 1 calc R . .
C15 C 0.6912(4) 0.20576(13) 0.2489(4) 0.0235(9) Uani 1 1 d . . .
H15 H 0.7188 0.2084 0.1539 0.028 Uiso 1 1 calc R . .
C16 C 0.7967(4) 0.20232(13) 0.3547(4) 0.0237(9) Uani 1 1 d . . .
H16 H 0.8966 0.2024 0.3329 0.028 Uiso 1 1 calc R . .
C17 C 0.7550(4) 0.19873(14) 0.4931(4) 0.0206(9) Uani 1 1 d . . .
H17 H 0.8266 0.1965 0.5666 0.025 Uiso 1 1 calc R . .
C18 C 0.6086(4) 0.19837(13) 0.5243(4) 0.0212(9) Uani 1 1 d . . .
H18 H 0.5819 0.1960 0.6197 0.025 Uiso 1 1 calc R . .
C19 C 0.1453(4) 0.15049(13) 0.1630(4) 0.0171(8) Uani 1 1 d . . .
C20 C 0.1486(4) 0.19471(13) 0.1208(4) 0.0190(8) Uani 1 1 d . . .
H20 H 0.2225 0.2135 0.1584 0.023 Uiso 1 1 calc R . .
C21 C 0.0468(4) 0.21162(14) 0.0257(4) 0.0243(9) Uani 1 1 d . . .
H21 H 0.0528 0.2416 -0.0026 0.029 Uiso 1 1 calc R . .
C22 C -0.0645(4) 0.18500(14) -0.0290(4) 0.0231(9) Uani 1 1 d . . .
H22 H -0.1354 0.1966 -0.0934 0.028 Uiso 1 1 calc R . .
C23 C -0.0693(4) 0.14153(15) 0.0124(4) 0.0259(10) Uani 1 1 d . . .
H23 H -0.1445 0.1229 -0.0241 0.031 Uiso 1 1 calc R . .
C24 C 0.0336(4) 0.12443(14) 0.1063(4) 0.0207(9) Uani 1 1 d . . .
H24 H 0.0280 0.0943 0.1327 0.025 Uiso 1 1 calc R . .
C25 C 0.5032(4) 0.06682(13) 0.4189(4) 0.0170(8) Uani 1 1 d . . .
C26 C 0.6212(4) 0.08693(13) 0.3552(4) 0.0200(8) Uani 1 1 d . . .
H26 H 0.6639 0.1126 0.3963 0.024 Uiso 1 1 calc R . .
C27 C 0.6764(4) 0.06978(14) 0.2329(4) 0.0232(9) Uani 1 1 d . . .
H27 H 0.7559 0.0840 0.1904 0.028 Uiso 1 1 calc R . .
C28 C 0.6170(4) 0.03225(14) 0.1721(4) 0.0242(9) Uani 1 1 d . . .
H28 H 0.6558 0.0206 0.0886 0.029 Uiso 1 1 calc R . .
C29 C 0.5006(4) 0.01182(13) 0.2338(4) 0.0216(9) Uani 1 1 d . . .
H29 H 0.4594 -0.0140 0.1924 0.026 Uiso 1 1 calc R . .
C30 C 0.4438(4) 0.02885(13) 0.3562(4) 0.0186(8) Uani 1 1 d . . .
H30 H 0.3638 0.0146 0.3976 0.022 Uiso 1 1 calc R . .
C31 C 0.2620(4) 0.15415(13) 0.7709(4) 0.0188(8) Uani 1 1 d . . .
C32 C 0.3675(4) 0.18552(14) 0.8092(4) 0.0202(9) Uani 1 1 d . . .
H32 H 0.3610 0.2143 0.7702 0.024 Uiso 1 1 calc R . .
C33 C 0.4812(4) 0.17566(15) 0.9025(4) 0.0256(9) Uani 1 1 d . . .
H33 H 0.5511 0.1976 0.9266 0.031 Uiso 1 1 calc R . .
C34 C 0.4932(5) 0.13396(14) 0.9604(4) 0.0264(10) Uani 1 1 d . . .
H34 H 0.5723 0.1269 1.0228 0.032 Uiso 1 1 calc R . .
C35 C 0.3894(4) 0.10267(14) 0.9268(4) 0.0261(9) Uani 1 1 d . . .
H35 H 0.3962 0.0742 0.9682 0.031 Uiso 1 1 calc R . .
C36 C 0.2750(4) 0.11209(13) 0.8334(4) 0.0214(9) Uani 1 1 d . . .
H36 H 0.2049 0.0900 0.8113 0.026 Uiso 1 1 calc R . .

loop_
_atom_site_aniso_label
_atom_site_aniso_U_11
_atom_site_aniso_U_22
_atom_site_aniso_U_33
_atom_site_aniso_U_23
_atom_site_aniso_U_13
_atom_site_aniso_U_12
Ta1 0.01534(11) 0.01443(11) 0.01402(11) 0.00032(6) -0.00059(7) 0.00074(6)
C2 0.023(2) 0.023(2) 0.019(2) 0.0014(17) 0.0008(17) -0.0071(17)
C3 0.0176(19) 0.017(2) 0.0182(19) -0.0004(16) 0.0010(16) 0.0013(15)
C4 0.024(2) 0.016(2) 0.0126(19) -0.0028(15) 0.0028(17) -0.0004(16)
C5 0.0185(19) 0.017(2) 0.020(2) 0.0021(16) -0.0019(16) 0.0020(16)
C6 0.0157(18) 0.025(2) 0.0180(19) -0.0016(17) 0.0031(15) 0.0005(16)
C7 0.0179(19) 0.020(2) 0.020(2) -0.0025(17) -0.0030(16) -0.0087(16)
C8 0.0168(19) 0.021(2) 0.026(2) 0.0013(18) -0.0060(17) -0.0017(16)
C9 0.0165(19) 0.031(3) 0.028(2) -0.0057(19) 0.0042(18) -0.0062(18)
C10 0.027(2) 0.028(3) 0.025(2) 0.0022(19) 0.0045(18) -0.0101(19)
C11 0.025(2) 0.020(2) 0.029(2) 0.0019(19) -0.0056(18) -0.0034(18)
C12 0.0152(19) 0.022(2) 0.026(2) -0.0041(18) 0.0005(17) -0.0019(16)
C13 0.0186(19) 0.0102(19) 0.023(2) -0.0015(16) 0.0000(16) -0.0005(15)
C14 0.020(2) 0.018(2) 0.023(2) -0.0011(17) 0.0020(17) 0.0022(16)
C15 0.029(2) 0.018(2) 0.024(2) -0.0026(17) 0.0056(18) -0.0013(17)
C16 0.0140(19) 0.019(2) 0.038(2) -0.0039(18) 0.0023(18) -0.0031(16)
C17 0.018(2) 0.019(2) 0.025(2) -0.0024(16) -0.0053(18) -0.0016(15)
C18 0.025(2) 0.018(2) 0.021(2) -0.0018(17) 0.0005(17) -0.0035(17)
C19 0.0148(18) 0.023(2) 0.0138(19) 0.0017(16) 0.0045(15) 0.0011(16)
C20 0.0147(18) 0.023(2) 0.019(2) -0.0016(17) 0.0026(16) -0.0019(16)
C21 0.022(2) 0.028(2) 0.023(2) 0.0022(18) 0.0042(17) 0.0018(18)
C22 0.0172(19) 0.034(3) 0.018(2) 0.0002(18) 0.0007(16) 0.0029(18)
C23 0.017(2) 0.042(3) 0.018(2) -0.0057(19) -0.0002(17) -0.0069(19)
C24 0.020(2) 0.024(2) 0.018(2) 0.0003(17) 0.0017(17) -0.0046(16)
C25 0.0151(18) 0.015(2) 0.021(2) 0.0038(16) -0.0015(16) 0.0068(15)
C26 0.0183(19) 0.018(2) 0.023(2) 0.0013(17) -0.0051(17) 0.0014(16)
C27 0.0148(19) 0.031(3) 0.024(2) 0.0084(19) 0.0017(17) 0.0031(17)
C28 0.025(2) 0.030(2) 0.018(2) 0.0011(18) 0.0016(17) 0.0032(18)
C29 0.026(2) 0.015(2) 0.024(2) -0.0003(17) -0.0050(17) 0.0013(17)
C30 0.0165(19) 0.018(2) 0.021(2) 0.0047(17) 0.0002(16) 0.0001(16)
C31 0.0200(19) 0.020(2) 0.0163(19) -0.0015(17) 0.0060(16) 0.0016(17)
C32 0.024(2) 0.023(2) 0.0134(19) 0.0015(16) 0.0059(16) 0.0007(17)
C33 0.021(2) 0.037(3) 0.019(2) -0.0032(19) -0.0012(17) -0.0042(18)
C34 0.024(2) 0.039(3) 0.016(2) 0.0018(19) 0.0019(18) 0.0063(19)
C35 0.036(2) 0.025(2) 0.017(2) -0.0019(18) 0.0063(18) 0.007(2)
C36 0.031(2) 0.016(2) 0.018(2) -0.0034(17) 0.0056(17) -0.0022(18)

loop_
_geom_bond_atom_site_label_1
_geom_bond_atom_site_label_2
_geom_bond_distance
_geom_bond_site_symmetry_2
_geom_bond_publ_flag
Ta1 C5 2.167(4) . ?
Ta1 C4 2.181(4) . ?
Ta1 C2 2.205(4) . ?
Ta1 C6 2.218(4) . ?
Ta1 C3 2.221(4) . ?
C2 C7 1.499(5) . ?
C2 H2A 0.9900 . ?
C2 H2B 0.9900 . ?
C3 C13 1.502(5) . ?
C3 H3A 0.9900 . ?
C3 H3B 0.9900 . ?
C4 C19 1.508(5) . ?
C4 H4A 0.9900 . ?
C4 H4B 0.9900 . ?
C5 C25 1.501(5) . ?
C5 H5A 0.9900 . ?
C5 H5B 0.9900 . ?
C6 C31 1.492(5) . ?
C6 H6A 0.9900 . ?
C6 H6B 0.9900 . ?
C7 C12 1.397(6) . ?
C7 C8 1.403(5) . ?
C8 C9 1.385(6) . ?
C8 H8 0.9500 . ?
C9 C10 1.390(6) . ?
C9 H9 0.9500 . ?
C10 C11 1.382(6) . ?
C10 H10 0.9500 . ?
C11 C12 1.377(6) . ?
C11 H11 0.9500 . ?
C12 H12 0.9500 . ?
C13 C14 1.399(5) . ?
C13 C18 1.403(5) . ?
C14 C15 1.394(5) . ?
C14 H14 0.9500 . ?
C15 C16 1.383(5) . ?
C15 H15 0.9500 . ?
C16 C17 1.387(5) . ?
C16 H16 0.9500 . ?
C17 C18 1.390(5) . ?
C17 H17 0.9500 . ?
C18 H18 0.9500 . ?
C19 C24 1.393(5) . ?
C19 C20 1.399(5) . ?
C20 C21 1.383(5) . ?
C20 H20 0.9500 . ?
C21 C22 1.393(5) . ?
C21 H21 0.9500 . ?
C22 C23 1.376(6) . ?
C22 H22 0.9500 . ?
C23 C24 1.385(6) . ?
C23 H23 0.9500 . ?
C24 H24 0.9500 . ?
C25 C30 1.400(5) . ?
C25 C26 1.400(5) . ?
C26 C27 1.385(6) . ?
C26 H26 0.9500 . ?
C27 C28 1.381(6) . ?
C27 H27 0.9500 . ?
C28 C29 1.384(6) . ?
C28 H28 0.9500 . ?
C29 C30 1.390(6) . ?
C29 H29 0.9500 . ?
C30 H30 0.9500 . ?
C31 C32 1.400(5) . ?
C31 C36 1.410(6) . ?
C32 C33 1.385(5) . ?
C32 H32 0.9500 . ?
C33 C34 1.382(6) . ?
C33 H33 0.9500 . ?
C34 C35 1.377(6) . ?
C34 H34 0.9500 . ?
C35 C36 1.388(5) . ?
C35 H35 0.9500 . ?
C36 H36 0.9500 . ?

loop_
_cod_related_entry_id
_cod_related_entry_database
_cod_related_entry_code
1 ChemSpider 30659616
